data_4029967
loop_
_publ_author_name
'Kim, JungKeun'
'Shokova, Elvira'
'Tafeenko, Victor'
'Kovalev, Vladimir'

_publ_section_title
;
 (CF3CO)2O/CF3SO3H-mediated synthesis of 1,3-diketones from carboxylic
 acids and aromatic ketones.
;
_journal_name_full 'Beilstein journal of organic chemistry'
_journal_page_first 2270
_journal_page_last 2278
_journal_paper_doi 10.3762/bjoc.10.236
_journal_volume 10
_journal_year 2014
_chemical_formula_sum 'C14 H12 F3 N O3'
_chemical_formula_weight 299.25
_chemical_name_systematic
;
 ?
;
_space_group_IT_number 2
_symmetry_cell_setting triclinic
_symmetry_space_group_name_Hall '-P 1'
_symmetry_space_group_name_H-M 'P -1'
_atom_sites_solution_hydrogens geom
_atom_sites_solution_primary direct
_atom_sites_solution_secondary difmap
_audit_creation_method SHELXL-97
_cell_angle_alpha 74.046(2)
_cell_angle_beta 77.445(2)
_cell_angle_gamma 67.218(2)
_cell_formula_units_Z 4
_cell_length_a 9.8661(2)
_cell_length_b 12.1391(3)
_cell_length_c 12.6797(3)
_cell_measurement_reflns_used 6201
_cell_measurement_temperature 296(2)
_cell_measurement_theta_max 72.69
_cell_measurement_theta_min 4.04
_cell_volume 1335.61(6)
_computing_cell_refinement 'STOE X-AREA'
_computing_data_collection 'STOE X-AREA'
_computing_data_reduction 'STOE X-RED'
_computing_structure_refinement 'SHELXL-97 (Sheldrick, 1997)'
_computing_structure_solution 'SHELXS-97 (Sheldrick, 2008)'
_diffrn_ambient_temperature 293
_diffrn_detector Pilatus100K
_diffrn_detector_area_resol_mean 5.81
_diffrn_detector_type STOE
_diffrn_measured_fraction_theta_full 0.935
_diffrn_measured_fraction_theta_max 0.935
_diffrn_measurement_details ' 2687 frames, detector distance = 60 mm'
_diffrn_measurement_method 'rotation method'
_diffrn_radiation_collimation 'focusing mirrors'
_diffrn_radiation_monochromator none
_diffrn_radiation_polarisn_norm 0
_diffrn_radiation_type 'Cu K\a'
_diffrn_radiation_wavelength 1.54186
_diffrn_reflns_av_R_equivalents 0.0889
_diffrn_reflns_av_sigmaI/netI 0.0865
_diffrn_reflns_limit_h_max 9
_diffrn_reflns_limit_h_min -12
_diffrn_reflns_limit_k_max 14
_diffrn_reflns_limit_k_min -14
_diffrn_reflns_limit_l_max 15
_diffrn_reflns_limit_l_min -13
_diffrn_reflns_number 6122
_diffrn_reflns_theta_full 70.00
_diffrn_reflns_theta_max 70.00
_diffrn_reflns_theta_min 3.65
_diffrn_source 'Cu GeniX 3D'
_diffrn_source_current 0.600
_diffrn_source_power 0.030
_diffrn_source_voltage 50
_exptl_absorpt_coefficient_mu 1.152
_exptl_crystal_colour COLORLESS
_exptl_crystal_density_diffrn 1.488
_exptl_crystal_density_method 'not measured'
_exptl_crystal_description PRISM
_exptl_crystal_F_000 616
_exptl_crystal_size_max .18
_exptl_crystal_size_mid .16
_exptl_crystal_size_min .16
_refine_diff_density_max 0.133
_refine_diff_density_min -0.129
_refine_diff_density_rms 0.037
_refine_ls_extinction_coef 0.0017(2)
_refine_ls_extinction_expression Fc^*^=kFc[1+0.001xFc^2^\l^3^/sin(2\q)]^-1/4^
_refine_ls_extinction_method SHELXL
_refine_ls_goodness_of_fit_ref 0.701
_refine_ls_hydrogen_treatment mixed
_refine_ls_matrix_type full
_refine_ls_number_parameters 530
_refine_ls_number_reflns 4734
_refine_ls_number_restraints 0
_refine_ls_restrained_S_all 0.701
_refine_ls_R_factor_all 0.1014
_refine_ls_R_factor_gt 0.0422
_refine_ls_shift/su_max 0.354
_refine_ls_shift/su_mean 0.043
_refine_ls_structure_factor_coef Fsqd
_refine_ls_weighting_details 'calc w=1/[\s^2^(Fo^2^)+(0.0630P)^2^+0.0000P] where P=(Fo^2^+2Fc^2^)/3'
_refine_ls_weighting_scheme calc
_refine_ls_wR_factor_gt 0.1033
_refine_ls_wR_factor_ref 0.1203
_reflns_number_gt 1611
_reflns_number_total 4734
_reflns_threshold_expression >2sigma(I)
_cod_data_source_file 1860-5397-10-236-S3.cif
_cod_data_source_block jk89a
_cod_depositor_comments
;
The following automatic conversions were performed:

'_symmetry_cell_setting' value 'TRICLINIC' changed to 'triclinic'
according to
/usr/data/users/saulius/crontab/automatic-downloads/rss-feeds/Beilstein/lib/dictionaries/cif_core.dic
dictionary named 'cif_core.dic' version 2.4.2 from 2011-04-26.

Automatic conversion script
Id: cif_fix_values 2827 2014-09-09 07:05:25Z andrius 

 Adding full bibliography for 4029967--4029970.cif.
;
_cod_original_cell_volume 1335.61(5)
_cod_original_sg_symbol_H-M P-1
_cod_database_code 4029967

loop_
_symmetry_equiv_pos_as_xyz
'x, y, z'
'-x, -y, -z'

loop_
_atom_site_label
_atom_site_type_symbol
_atom_site_fract_x
_atom_site_fract_y
_atom_site_fract_z
_atom_site_U_iso_or_equiv
_atom_site_adp_type
_atom_site_occupancy
_atom_site_symmetry_multiplicity
_atom_site_calc_flag
_atom_site_refinement_flags
O1 O 0.5972(3) 0.3981(3) 0.2307(3) 0.0702(10) Uani 1 1 d .
O2 O 0.6019(4) 0.6025(3) 0.2576(3) 0.0721(9) Uani 1 1 d .
O3 O 0.5667(5) 1.0350(3) 0.0974(3) 0.1085(14) Uani 1 1 d .
N1 N 0.6457(5) 0.8425(4) 0.2016(4) 0.0731(12) Uani 1 1 d .
C1 C 0.4827(5) 0.4725(4) 0.1788(3) 0.0553(12) Uani 1 1 d .
C2 C 0.4273(5) 0.5986(4) 0.1635(4) 0.0572(12) Uani 1 1 d .
C3 C 0.2967(6) 0.6486(4) 0.0986(4) 0.0622(14) Uani 1 1 d .
C4 C 0.1937(6) 0.5228(6) 0.0197(4) 0.0710(15) Uani 1 1 d .
C5 C 0.2094(6) 0.4073(6) 0.0124(5) 0.0780(16) Uani 1 1 d .
C6 C 0.3168(6) 0.3040(5) 0.0623(4) 0.0723(15) Uani 1 1 d .
C7 C 0.4131(6) 0.3160(5) 0.1195(4) 0.0645(14) Uani 1 1 d .
C8 C 0.3976(5) 0.4315(4) 0.1274(4) 0.0562(12) Uani 1 1 d .
C9 C 0.2880(5) 0.5360(4) 0.0781(3) 0.0601(13) Uani 1 1 d .
C10 C 0.4882(5) 0.6612(4) 0.2060(4) 0.0614(13) Uani 1 1 d .
C11 C 0.4238(7) 0.7973(5) 0.1926(5) 0.0717(16) Uani 1 1 d .
C12 C 0.4960(7) 0.8476(5) 0.2537(5) 0.0821(18) Uani 1 1 d .
C13 C 0.6629(6) 0.9395(5) 0.1288(4) 0.0719(15) Uani 1 1 d .
C14 C 0.8230(8) 0.9253(6) 0.0842(6) 0.0886(19) Uani 1 1 d .
F1 F 0.8300(15) 0.9412(19) -0.0155(12) 0.173(6) Uani 0.50 1 d P
F2 F 0.9066(10) 0.8124(8) 0.0537(9) 0.100(3) Uani 0.50 1 d P
F3 F 0.8998(10) 0.9311(15) 0.1533(9) 0.126(4) Uani 0.50 1 d P
F4 F 0.8377(14) 1.0309(11) 0.0901(17) 0.172(4) Uani 0.50 1 d P
F5 F 0.9143(11) 0.8423(14) 0.1264(16) 0.185(7) Uani 0.50 1 d P
F6 F 0.8450(11) 0.9995(12) -0.0130(12) 0.128(5) Uani 0.50 1 d P
O1A O 0.9030(3) 0.6008(3) 0.2692(3) 0.0681(9) Uani 1 1 d .
O2A O 0.8991(4) 0.3966(3) 0.2426(3) 0.0739(10) Uani 1 1 d .
O3A O 0.9328(5) -0.0348(3) 0.4029(4) 0.1094(14) Uani 1 1 d .
N1A N 0.8566(5) 0.1549(4) 0.2992(4) 0.0740(12) Uani 1 1 d .
C1A C 1.0161(5) 0.5278(4) 0.3217(4) 0.0575(12) Uani 1 1 d .
C2A C 1.0730(5) 0.4020(4) 0.3367(4) 0.0569(12) Uani 1 1 d .
C3A C 1.2034(6) 0.3508(5) 0.4013(4) 0.0617(14) Uani 1 1 d .
C4A C 1.3060(6) 0.4767(6) 0.4794(5) 0.0731(16) Uani 1 1 d .
C5A C 1.2913(6) 0.5922(6) 0.4871(4) 0.0778(17) Uani 1 1 d .
C6A C 1.1829(6) 0.6955(5) 0.4383(5) 0.0723(15) Uani 1 1 d .
C7A C 1.0867(6) 0.6847(5) 0.3800(4) 0.0637(13) Uani 1 1 d .
C8A C 1.1019(5) 0.5690(4) 0.3731(4) 0.0575(12) Uani 1 1 d .
C9A C 1.2109(5) 0.4642(4) 0.4218(4) 0.0599(13) Uani 1 1 d .
C10A C 1.0118(5) 0.3389(4) 0.2945(4) 0.0606(13) Uani 1 1 d .
C11A C 1.0770(7) 0.2030(5) 0.3069(5) 0.0694(15) Uani 1 1 d .
C12A C 1.0030(7) 0.1528(6) 0.2474(5) 0.0787(17) Uani 1 1 d .
C13A C 0.8343(7) 0.0597(4) 0.3722(4) 0.0747(16) Uani 1 1 d .
C14A C 0.6756(7) 0.0716(6) 0.4193(6) 0.0849(17) Uani 1 1 d .
F1A F 0.6616(13) 0.0298(12) 0.5238(6) 0.119(4) Uani 0.50 1 d P
F2A F 0.617(2) 0.158(2) 0.467(2) 0.212(10) Uani 0.50 1 d P
F3A F 0.5937(12) 0.1074(18) 0.3383(9) 0.144(5) Uani 0.50 1 d P
F4A F 0.6294(19) 0.012(2) 0.3770(13) 0.169(6) Uani 0.50 1 d P
F5A F 0.5853(11) 0.1840(10) 0.4159(18) 0.146(7) Uani 0.50 1 d P
F6A F 0.6709(14) -0.0280(13) 0.477(2) 0.221(9) Uani 0.50 1 d P
H3 H 0.304(3) 0.716(3) 0.031(3) 0.052(9) Uiso 1 1 d .
H31 H 0.201(5) 0.694(4) 0.141(4) 0.074(16) Uiso 1 1 d .
H4 H 0.125(5) 0.597(4) -0.018(3) 0.085(15) Uiso 1 1 d .
H5 H 0.148(5) 0.392(4) -0.034(3) 0.081(15) Uiso 1 1 d .
H6 H 0.329(5) 0.221(4) 0.052(3) 0.067(13) Uiso 1 1 d .
H7 H 0.484(5) 0.248(4) 0.152(3) 0.065(14) Uiso 1 1 d .
H1 H 0.632(4) 0.465(3) 0.253(3) 0.092(11) Uiso 1 1 d .
H11 H 0.426(6) 0.839(4) 0.110(4) 0.095(18) Uiso 1 1 d .
H111 H 0.319(5) 0.817(4) 0.220(4) 0.082(16) Uiso 1 1 d .
H12 H 0.516(5) 0.800(4) 0.327(3) 0.076(13) Uiso 1 1 d .
H121 H 0.430(5) 0.934(4) 0.247(3) 0.092(14) Uiso 1 1 d .
H3A H 1.180(4) 0.306(3) 0.480(3) 0.071(12) Uiso 1 1 d .
H31A H 1.297(5) 0.305(4) 0.358(3) 0.068(14) Uiso 1 1 d .
H4A H 1.379(5) 0.406(4) 0.513(4) 0.081(16) Uiso 1 1 d .
H5A H 1.360(5) 0.596(4) 0.528(3) 0.080(14) Uiso 1 1 d .
H6A H 1.174(6) 0.779(5) 0.444(4) 0.099(19) Uiso 1 1 d .
H7A H 1.004(5) 0.759(4) 0.353(3) 0.075(14) Uiso 1 1 d .
H11A H 1.074(4) 0.164(3) 0.384(3) 0.063(13) Uiso 1 1 d .
H11B H 1.190(6) 0.183(5) 0.280(4) 0.11(2) Uiso 1 1 d .
H1A H 0.773(3) 0.226(2) 0.2819(17) 0.039(5) Uiso 1 1 d .
H12A H 1.010(5) 0.197(4) 0.165(4) 0.090(15) Uiso 1 1 d .
H12B H 1.058(5) 0.079(4) 0.234(3) 0.082(14) Uiso 1 1 d .
H2A H 0.876(6) 0.500(6) 0.226(4) 0.17(2) Uiso 1 1 d .
H2 H 0.73(2) 0.717(15) 0.230(13) 0.59(10) Uiso 1 1 d .

loop_
_atom_site_aniso_label
_atom_site_aniso_U_11
_atom_site_aniso_U_22
_atom_site_aniso_U_33
_atom_site_aniso_U_23
_atom_site_aniso_U_13
_atom_site_aniso_U_12
O1 0.060(2) 0.0646(19) 0.085(2) -0.0020(17) -0.0352(19) -0.0164(17)
O2 0.061(2) 0.073(2) 0.082(2) -0.0107(17) -0.0291(19) -0.0169(18)
O3 0.105(3) 0.074(2) 0.124(3) 0.002(2) -0.029(3) -0.014(2)
N1 0.082(4) 0.065(2) 0.079(3) -0.010(2) -0.016(3) -0.033(3)
C1 0.042(3) 0.068(3) 0.049(3) -0.002(2) -0.010(2) -0.017(2)
C2 0.044(3) 0.062(3) 0.057(3) -0.002(2) -0.010(2) -0.015(2)
C3 0.048(3) 0.066(3) 0.061(3) 0.000(3) -0.013(3) -0.013(3)
C4 0.046(3) 0.096(4) 0.064(4) -0.008(3) -0.013(3) -0.020(3)
C5 0.061(4) 0.110(5) 0.074(4) -0.024(3) -0.008(3) -0.040(3)
C6 0.066(4) 0.091(4) 0.065(4) -0.019(3) -0.006(3) -0.033(3)
C7 0.055(3) 0.073(3) 0.062(3) -0.007(3) -0.009(3) -0.023(3)
C8 0.045(3) 0.069(3) 0.049(3) -0.006(2) -0.005(2) -0.019(2)
C9 0.044(3) 0.080(3) 0.047(3) -0.004(2) -0.006(2) -0.017(3)
C10 0.053(3) 0.067(3) 0.059(3) -0.006(2) -0.008(3) -0.019(3)
C11 0.057(4) 0.064(3) 0.083(4) -0.007(3) -0.007(3) -0.016(3)
C12 0.087(5) 0.071(3) 0.085(4) -0.020(3) -0.010(4) -0.021(3)
C13 0.071(4) 0.067(3) 0.083(4) -0.012(3) -0.025(3) -0.024(3)
C14 0.105(5) 0.094(4) 0.080(4) 0.000(3) -0.029(4) -0.051(4)
F1 0.141(8) 0.26(2) 0.125(9) -0.044(11) 0.026(6) -0.091(11)
F2 0.083(5) 0.085(5) 0.124(6) -0.041(5) 0.017(4) -0.025(4)
F3 0.107(6) 0.179(10) 0.133(8) -0.063(7) -0.039(5) -0.060(7)
F4 0.165(9) 0.145(9) 0.245(13) -0.066(8) 0.019(8) -0.104(8)
F5 0.071(5) 0.158(13) 0.232(16) 0.068(10) -0.019(9) -0.016(7)
F6 0.091(5) 0.100(6) 0.156(10) 0.042(6) -0.006(5) -0.047(5)
O1A 0.060(2) 0.0618(19) 0.077(2) -0.0004(16) -0.0313(18) -0.0130(17)
O2A 0.064(2) 0.071(2) 0.089(3) -0.0100(17) -0.030(2) -0.0198(19)
O3A 0.103(3) 0.072(2) 0.131(4) 0.005(2) -0.027(3) -0.017(2)
N1A 0.072(3) 0.061(2) 0.087(3) -0.011(2) -0.020(3) -0.018(2)
C1A 0.045(3) 0.068(3) 0.054(3) -0.004(2) -0.012(2) -0.016(2)
C2A 0.044(3) 0.065(3) 0.053(3) -0.002(2) -0.009(2) -0.016(2)
C3A 0.043(3) 0.072(3) 0.059(3) -0.005(3) -0.009(3) -0.012(3)
C4A 0.047(3) 0.093(4) 0.075(4) -0.007(3) -0.018(3) -0.020(3)
C5A 0.053(3) 0.116(5) 0.070(4) -0.016(3) -0.014(3) -0.035(3)
C6A 0.057(3) 0.093(4) 0.075(4) -0.023(3) -0.003(3) -0.035(3)
C7A 0.051(3) 0.075(3) 0.063(3) -0.014(3) -0.005(3) -0.022(3)
C8A 0.044(3) 0.073(3) 0.052(3) -0.006(2) -0.007(2) -0.020(2)
C9A 0.039(3) 0.080(3) 0.057(3) -0.008(2) -0.006(2) -0.021(3)
C10A 0.049(3) 0.065(3) 0.058(3) -0.004(2) -0.008(3) -0.015(3)
C11A 0.062(4) 0.064(3) 0.075(4) -0.007(3) -0.007(3) -0.020(3)
C12A 0.084(5) 0.077(4) 0.076(4) -0.029(3) 0.010(3) -0.032(3)
C13A 0.102(5) 0.053(3) 0.071(4) -0.009(2) -0.028(3) -0.022(3)
C14A 0.082(4) 0.082(4) 0.093(5) -0.018(3) -0.008(4) -0.033(3)
F1A 0.136(7) 0.099(6) 0.067(3) 0.007(4) 0.016(4) -0.014(5)
F2A 0.156(12) 0.28(2) 0.26(2) -0.183(18) 0.078(11) -0.114(14)
F3A 0.103(6) 0.196(12) 0.119(6) 0.003(8) -0.049(5) -0.045(7)
F4A 0.178(13) 0.269(16) 0.162(11) -0.093(10) 0.024(8) -0.179(14)
F5A 0.062(4) 0.088(6) 0.225(15) 0.043(8) -0.019(6) -0.010(4)
F6A 0.118(7) 0.100(7) 0.36(2) 0.102(10) -0.035(13) -0.046(7)

loop_
_atom_type_symbol
_atom_type_description
_atom_type_scat_dispersion_real
_atom_type_scat_dispersion_imag
_atom_type_scat_source
C C 0.0181 0.0091 'International Tables Vol C Tables 4.2.6.8 and 6.1.1.4'
H H 0.0000 0.0000 'International Tables Vol C Tables 4.2.6.8 and 6.1.1.4'
F F 0.0727 0.0534 'International Tables Vol C Tables 4.2.6.8 and 6.1.1.4'
N N 0.0311 0.0180 'International Tables Vol C Tables 4.2.6.8 and 6.1.1.4'
O O 0.0492 0.0322 'International Tables Vol C Tables 4.2.6.8 and 6.1.1.4'

loop_
_geom_angle_atom_site_label_1
_geom_angle_atom_site_label_2
_geom_angle_atom_site_label_3
_geom_angle
C1 O1 H1 100.7(18)
C13 N1 C12 118.9(5)
O1 C1 C2 125.9(4)
O1 C1 C8 123.6(4)
C2 C1 C8 110.5(4)
C1 C2 C10 122.0(4)
C1 C2 C3 108.8(4)
C10 C2 C3 129.2(4)
C9 C3 C2 103.1(4)
C9 C3 H3 116.6(18)
C2 C3 H3 113.9(18)
C9 C3 H31 111(3)
C2 C3 H31 113(3)
H3 C3 H31 100(3)
C5 C4 C9 119.1(5)
C5 C4 H4 124(3)
C9 C4 H4 117(3)
C4 C5 C6 121.6(5)
C4 C5 H5 123(2)
C6 C5 H5 115(2)
C7 C6 C5 119.8(6)
C7 C6 H6 120(2)
C5 C6 H6 120(2)
C8 C7 C6 118.8(5)
C8 C7 H7 122(3)
C6 C7 H7 120(3)
C7 C8 C9 121.4(5)
C7 C8 C1 131.2(4)
C9 C8 C1 107.3(4)
C4 C9 C8 119.2(5)
C4 C9 C3 130.5(4)
C8 C9 C3 110.3(4)
O2 C10 C2 120.1(4)
O2 C10 C11 118.3(5)
C2 C10 C11 121.6(4)
C10 C11 C12 113.8(5)
C10 C11 H11 110(3)
C12 C11 H11 111(3)
C10 C11 H111 107(3)
C12 C11 H111 110(3)
H11 C11 H111 105(4)
N1 C12 C11 112.6(5)
N1 C12 H12 101(3)
C11 C12 H12 115(2)
N1 C12 H121 109(3)
C11 C12 H121 103(3)
H12 C12 H121 118(4)
O3 C13 N1 127.2(6)
O3 C13 C14 118.8(6)
N1 C13 C14 114.1(5)
F5 C14 F1 116.8(13)
F5 C14 F3 56.2(9)
F1 C14 F3 136.6(10)
F5 C14 F6 124.9(10)
F1 C14 F6 35.4(9)
F3 C14 F6 108.2(8)
F5 C14 F4 109.7(10)
F1 C14 F4 99.4(9)
F3 C14 F4 56.1(7)
F6 C14 F4 64.1(7)
F5 C14 F2 50.0(12)
F1 C14 F2 72.0(10)
F3 C14 F2 103.7(8)
F6 C14 F2 98.4(9)
F4 C14 F2 140.9(8)
F5 C14 C13 118.1(8)
F1 C14 C13 105.5(8)
F3 C14 C13 115.0(7)
F6 C14 C13 115.9(7)
F4 C14 C13 105.3(7)
F2 C14 C13 113.8(6)
F6 F1 C14 81.1(19)
F6 F1 F2 123(2)
C14 F1 F2 59.8(8)
F5 F2 C14 52.8(6)
F5 F2 F1 97.3(10)
C14 F2 F1 48.3(6)
F5 F3 F4 116.3(11)
F5 F3 C14 55.0(6)
F4 F3 C14 64.3(7)
F3 F4 C14 59.5(6)
F3 F4 F6 105.2(9)
C14 F4 F6 57.1(6)
F2 F5 C14 77.2(12)
F2 F5 F3 140.1(15)
C14 F5 F3 68.7(8)
F1 F6 C14 63.5(15)
F1 F6 F4 122(2)
C14 F6 F4 58.8(7)
C10A O2A H2A 109(3)
C13A N1A C12A 122.0(5)
C13A N1A H1A 118.3(15)
C12A N1A H1A 119.7(14)
O1A C1A C2A 125.8(4)
O1A C1A C8A 124.3(4)
C2A C1A C8A 110.0(4)
C1A C2A C10A 121.6(4)
C1A C2A C3A 109.9(4)
C10A C2A C3A 128.5(4)
C9A C3A C2A 102.0(4)
C9A C3A H3A 102(2)
C2A C3A H3A 113(2)
C9A C3A H31A 112(3)
C2A C3A H31A 112(2)
H3A C3A H31A 115(3)
C5A C4A C9A 119.3(5)
C5A C4A H4A 122(3)
C9A C4A H4A 119(3)
C4A C5A C6A 121.2(5)
C4A C5A H5A 116(3)
C6A C5A H5A 123(3)
C7A C6A C5A 120.3(6)
C7A C6A H6A 119(3)
C5A C6A H6A 120(3)
C8A C7A C6A 118.0(5)
C8A C7A H7A 123(3)
C6A C7A H7A 118(3)
C7A C8A C9A 122.1(5)
C7A C8A C1A 131.0(4)
C9A C8A C1A 106.9(4)
C4A C9A C8A 119.0(5)
C4A C9A C3A 129.7(4)
C8A C9A C3A 111.2(4)
O2A C10A C2A 120.5(4)
O2A C10A C11A 117.8(5)
C2A C10A C11A 121.6(4)
C10A C11A C12A 113.8(5)
C10A C11A H11A 110(2)
C12A C11A H11A 110(2)
C10A C11A H11B 106(3)
C12A C11A H11B 113(3)
H11A C11A H11B 104(4)
N1A C12A C11A 114.1(5)
N1A C12A H12A 116(3)
C11A C12A H12A 107(2)
N1A C12A H12B 110(3)
C11A C12A H12B 114(3)
H12A C12A H12B 95(3)
O3A C13A N1A 123.9(6)
O3A C13A C14A 118.8(6)
N1A C13A C14A 117.3(5)
F2A C14A F6A 114.6(13)
F2A C14A F4A 135.1(11)
F6A C14A F4A 63.5(9)
F2A C14A F1A 70.9(12)
F6A C14A F1A 47.1(12)
F4A C14A F1A 106.4(9)
F2A C14A F5A 32.4(11)
F6A C14A F5A 132.9(11)
F4A C14A F5A 112.7(11)
F1A C14A F5A 99.5(9)
F2A C14A F3A 101.1(11)
F6A C14A F3A 109.9(11)
F4A C14A F3A 49.2(8)
F1A C14A F3A 137.0(9)
F5A C14A F3A 69.7(8)
F2A C14A C13A 111.0(9)
F6A C14A C13A 109.9(8)
F4A C14A C13A 111.0(8)
F1A C14A C13A 112.2(8)
F5A C14A C13A 114.2(7)
F3A C14A C13A 110.0(7)
F6A F1A C14A 64.4(10)
F6A F1A F2A 113.8(13)
C14A F1A F2A 52.9(7)
F5A F2A C14A 80(2)
F5A F2A F1A 128(3)
C14A F2A F1A 56.1(10)
F4A F3A C14A 62.8(7)
F4A F3A F5A 111.2(11)
C14A F3A F5A 54.7(7)
F3A F4A C14A 68.1(9)
F3A F4A F6A 121.8(15)
C14A F4A F6A 57.4(7)
F2A F5A C14A 68(2)
F2A F5A F3A 122(3)
C14A F5A F3A 55.6(8)
F1A F6A C14A 68.6(9)
F1A F6A F4A 121.9(13)
C14A F6A F4A 59.1(7)

loop_
_geom_bond_atom_site_label_1
_geom_bond_atom_site_label_2
_geom_bond_distance
O1 C1 1.316(4)
O1 H1 1.12(4)
O2 C10 1.280(5)
O3 C13 1.209(6)
N1 C13 1.325(6)
N1 C12 1.466(7)
C1 C2 1.383(6)
C1 C8 1.454(6)
C2 C10 1.396(6)
C2 C3 1.512(6)
C3 C9 1.497(6)
C3 H3 1.02(3)
C3 H31 1.01(5)
C4 C5 1.377(7)
C4 C9 1.385(6)
C4 H4 0.96(5)
C5 C6 1.386(7)
C5 H5 1.03(4)
C6 C7 1.384(6)
C6 H6 1.01(4)
C7 C8 1.380(6)
C7 H7 0.91(4)
C8 C9 1.402(6)
C10 C11 1.497(6)
C11 C12 1.522(7)
C11 H11 1.03(5)
C11 H111 0.97(5)
C12 H12 0.97(4)
C12 H121 0.99(4)
C13 C14 1.516(8)
C14 F5 1.150(10)
C14 F1 1.217(14)
C14 F3 1.309(9)
C14 F6 1.343(12)
C14 F4 1.369(10)
C14 F2 1.409(10)
F1 F6 0.787(18)
F1 F2 1.550(19)
F2 F5 1.11(2)
F3 F5 1.167(16)
F3 F4 1.261(13)
F4 F6 1.439(17)
O1A C1A 1.306(4)
O2A C10A 1.274(5)
O2A H2A 1.15(6)
O3A C13A 1.211(6)
N1A C13A 1.326(6)
N1A C12A 1.445(7)
N1A H1A 0.95(2)
C1A C2A 1.381(6)
C1A C8A 1.461(6)
C2A C10A 1.400(6)
C2A C3A 1.507(6)
C3A C9A 1.501(6)
C3A H3A 1.02(4)
C3A H31A 1.00(4)
C4A C5A 1.381(7)
C4A C9A 1.380(6)
C4A H4A 0.94(5)
C5A C6A 1.386(7)
C5A H5A 0.96(4)
C6A C7A 1.385(6)
C6A H6A 1.00(5)
C7A C8A 1.380(6)
C7A H7A 0.99(4)
C8A C9A 1.398(6)
C10A C11A 1.497(6)
C11A C12A 1.520(7)
C11A H11A 0.96(4)
C11A H11B 1.04(6)
C12A H12A 1.04(4)
C12A H12B 0.89(4)
C13A C14A 1.515(8)
C14A F2A 1.231(16)
C14A F6A 1.240(10)
C14A F4A 1.264(10)
C14A F1A 1.281(9)
C14A F5A 1.305(13)
C14A F3A 1.318(11)
F1A F6A 1.01(2)
F1A F2A 1.46(2)
F2A F5A 0.71(2)
F3A F4A 1.076(16)
F3A F5A 1.499(18)
F4A F6A 1.318(17)
